data_7041860
loop_
_publ_author_name
'Schnaubelt, Linda'
'Petzold, Holm'
'Speck, J Matth\"aus'
'Dmitrieva, Evgenia'
'Rosenkranz, Marco'
'Korb, Marcus'

_publ_section_title
;
 Redox properties and electron transfer in a triarylamine-substituted
 HS-Co(2+)/LS-Co(3+) redox couple.
;
_journal_issue 8
_journal_name_full 'Dalton transactions (Cambridge, England : 2003)'
_journal_page_first 2690
_journal_page_last 2698
_journal_paper_doi 10.1039/c6dt04748c
_journal_volume 46
_journal_year 2017
_chemical_formula_moiety 'C74 H56 Co N8 O2, 2(B F4)'
_chemical_formula_sum 'C74 H56 B2 Co F8 N8 O2'
_chemical_formula_weight 1321.81
_chemical_name_systematic
;
 ?
;
_space_group_crystal_system triclinic
_space_group_IT_number 2
_space_group_name_Hall '-P 1'
_space_group_name_H-M_alt 'P -1'
_symmetry_space_group_name_Hall '-P 1'
_symmetry_space_group_name_H-M 'P -1'
_atom_sites_solution_hydrogens geom
_audit_creation_method SHELXL-2013
_audit_update_record
;
2016-11-27 deposited with the CCDC.
2017-01-27 downloaded from the CCDC.
;
_cell_angle_alpha 91.825(2)
_cell_angle_beta 97.651(2)
_cell_angle_gamma 110.463(3)
_cell_formula_units_Z 2
_cell_length_a 13.3143(4)
_cell_length_b 13.8274(5)
_cell_length_c 23.1341(6)
_cell_measurement_reflns_used 14721
_cell_measurement_temperature 110(2)
_cell_measurement_theta_max 28.8890
_cell_measurement_theta_min 3.3330
_cell_volume 3940.6(2)
_computing_cell_refinement
;
CrysAlisPro, Agilent Technologies,
Version 1.171.37.31 (release 14-01-2014 CrysAlis171 .NET)
(compiled Jan 14 2014,18:38:05)
;
_computing_data_collection
;
CrysAlisPro, Agilent Technologies,
Version 1.171.37.31 (release 14-01-2014 CrysAlis171 .NET)
(compiled Jan 14 2014,18:38:05)
;
_computing_data_reduction
;
CrysAlisPro, Agilent Technologies,
Version 1.171.37.31 (release 14-01-2014 CrysAlis171 .NET)
(compiled Jan 14 2014,18:38:05)
;
_computing_structure_refinement 'SHELXL-2013 (Sheldrick, 2013)'
_computing_structure_solution 'SHELXS-2013 (Sheldrick, 2013)'
_diffrn_ambient_temperature 110(2)
_diffrn_measured_fraction_theta_full 0.997
_diffrn_measured_fraction_theta_max 0.997
_diffrn_measurement_device_type 'oxford gemini s'
_diffrn_measurement_method '\w scans'
_diffrn_radiation_type MoK\a
_diffrn_radiation_wavelength 0.71073
_diffrn_reflns_av_R_equivalents 0.0267
_diffrn_reflns_av_unetI/netI 0.0298
_diffrn_reflns_Laue_measured_fraction_full 0.997
_diffrn_reflns_Laue_measured_fraction_max 0.997
_diffrn_reflns_limit_h_max 16
_diffrn_reflns_limit_h_min -16
_diffrn_reflns_limit_k_max 17
_diffrn_reflns_limit_k_min -17
_diffrn_reflns_limit_l_max 28
_diffrn_reflns_limit_l_min -28
_diffrn_reflns_number 49598
_diffrn_reflns_point_group_measured_fraction_full 0.997
_diffrn_reflns_point_group_measured_fraction_max 0.997
_diffrn_reflns_theta_full 26.000
_diffrn_reflns_theta_max 26.000
_diffrn_reflns_theta_min 2.994
_diffrn_standards_decay_% 0
_diffrn_standards_interval_count 50
_diffrn_standards_interval_time 10
_diffrn_standards_number 2
_exptl_absorpt_coefficient_mu 0.281
_exptl_absorpt_correction_T_max 1.00000
_exptl_absorpt_correction_T_min 0.90167
_exptl_absorpt_correction_type multi-scan
_exptl_absorpt_process_details
;
CrysAlisPro, Agilent Technologies,
Version 1.171.37.31 (release 14-01-2014 CrysAlis171 .NET)
(compiled Jan 14 2014,18:38:05)
Empirical absorption correction using spherical harmonics,
 implemented in SCALE3 ABSPACK scaling algorithm.
;
_exptl_crystal_colour purple
_exptl_crystal_density_diffrn 1.114
_exptl_crystal_description plate
_exptl_crystal_F_000 1362
_exptl_crystal_size_max 0.2
_exptl_crystal_size_mid 0.05
_exptl_crystal_size_min 0.02
_refine_diff_density_max 0.680
_refine_diff_density_min -0.728
_refine_diff_density_rms 0.069
_refine_ls_extinction_method none
_refine_ls_goodness_of_fit_ref 1.045
_refine_ls_hydrogen_treatment constr
_refine_ls_matrix_type full
_refine_ls_number_parameters 932
_refine_ls_number_reflns 15448
_refine_ls_number_restraints 40
_refine_ls_restrained_S_all 1.082
_refine_ls_R_factor_all 0.0643
_refine_ls_R_factor_gt 0.0526
_refine_ls_shift/su_max 0.007
_refine_ls_shift/su_mean 0.000
_refine_ls_structure_factor_coef Fsqd
_refine_ls_weighting_details 'w=1/[\s^2^(Fo^2^)+(0.0862P)^2^+2.2443P] where P=(Fo^2^+2Fc^2^)/3'
_refine_ls_weighting_scheme calc
_refine_ls_wR_factor_gt 0.1437
_refine_ls_wR_factor_ref 0.1504
_reflns_Friedel_coverage 0.000
_reflns_number_gt 12885
_reflns_number_total 15448
_reflns_threshold_expression 'I > 2\s(I)'
_cod_data_source_file c6dt04748c2.cif
_cod_data_source_block LH-058
_cod_depositor_comments 'Adding full bibliography for 7041860.cif.'
_cod_database_code 7041860
_shelx_space_group_comment
;
The symmetry employed for this shelxl refinement is uniquely defined
by the following loop, which should always be used as a source of
symmetry information in preference to the above space-group names.
They are only intended as comments.
;
_shelxl_version_number 2013-4

loop_
_space_group_symop_operation_xyz
'x, y, z'
'-x, -y, -z'

loop_
_atom_site_label
_atom_site_type_symbol
_atom_site_fract_x
_atom_site_fract_y
_atom_site_fract_z
_atom_site_U_iso_or_equiv
_atom_site_adp_type
_atom_site_occupancy
_atom_site_site_symmetry_order
_atom_site_calc_flag
_atom_site_refinement_flags_posn
_atom_site_refinement_flags_adp
_atom_site_refinement_flags_occupancy
_atom_site_disorder_assembly
_atom_site_disorder_group
C1 C 0.19603(17) 0.42249(17) 0.83665(10) 0.0273(5) Uani 1 1 d . . . . .
H1 H 0.1869 0.4604 0.8681 0.033 Uiso 1 1 calc R U . . .
C2 C 0.2004(2) 0.46411(19) 0.78259(11) 0.0364(5) Uani 1 1 d . . . . .
H2 H 0.1935 0.5282 0.7782 0.044 Uiso 1 1 calc R U . . .
C3 C 0.2150(2) 0.4097(2) 0.73592(11) 0.0418(6) Uani 1 1 d . . . . .
H3 H 0.2176 0.4367 0.6996 0.050 Uiso 1 1 calc R U . . .
C4 C 0.2259(2) 0.31313(19) 0.74283(10) 0.0345(5) Uani 1 1 d . . . . .
C5 C 0.21830(17) 0.27730(17) 0.79882(9) 0.0262(4) Uani 1 1 d . . . . .
C6 C 0.2418(2) 0.2495(2) 0.69769(11) 0.0450(7) Uani 1 1 d . . . . .
H6 H 0.2479 0.2733 0.6607 0.054 Uiso 1 1 calc R U . . .
C7 C 0.2483(2) 0.1557(2) 0.70696(11) 0.0446(6) Uani 1 1 d . . . . .
H7 H 0.2604 0.1171 0.6767 0.053 Uiso 1 1 calc R U . . .
C8 C 0.22160(17) 0.17642(16) 0.80787(9) 0.0260(4) Uani 1 1 d . . . . .
C9 C 0.2366(2) 0.11493(18) 0.76303(10) 0.0338(5) Uani 1 1 d . . . . .
C10 C 0.2363(2) 0.01634(19) 0.77689(11) 0.0408(6) Uani 1 1 d . . . . .
H10 H 0.2468 -0.0274 0.7488 0.049 Uiso 1 1 calc R U . . .
C11 C 0.2207(2) -0.01526(18) 0.83160(11) 0.0356(5) Uani 1 1 d . . . . .
H11 H 0.2194 -0.0807 0.8407 0.043 Uiso 1 1 calc R U . . .
C12 C 0.20661(17) 0.05223(16) 0.87384(9) 0.0260(4) Uani 1 1 d . . . . .
C13 C 0.18806(17) 0.02864(16) 0.93437(9) 0.0244(4) Uani 1 1 d . . . . .
C14 C 0.19575(19) -0.05862(17) 0.95851(10) 0.0309(5) Uani 1 1 d . . . . .
H14 H 0.2155 -0.1056 0.9374 0.037 Uiso 1 1 calc R U . . .
C15 C 0.1734(2) -0.07497(17) 1.01483(11) 0.0358(5) Uani 1 1 d . . . . .
H15 H 0.1770 -0.1341 1.0317 0.043 Uiso 1 1 calc R U . . .
C16 C 0.1460(2) -0.00423(17) 1.04596(10) 0.0325(5) Uani 1 1 d . . . . .
H16 H 0.1300 -0.0145 1.0837 0.039 Uiso 1 1 calc R U . . .
C17 C 0.14307(17) 0.08340(16) 1.01898(9) 0.0255(4) Uani 1 1 d . . . . .
C18 C 0.13851(18) 0.17844(15) 1.10576(9) 0.0259(4) Uani 1 1 d . . . . .
C19 C 0.23954(18) 0.19265(16) 1.13625(10) 0.0277(5) Uani 1 1 d . . . . .
H19 H 0.2929 0.1833 1.1170 0.033 Uiso 1 1 calc R U . . .
C20 C 0.26097(19) 0.22084(17) 1.19569(10) 0.0297(5) Uani 1 1 d . . . . .
H20 H 0.3285 0.2286 1.2165 0.036 Uiso 1 1 calc R U . . .
C21 C 0.18252(19) 0.23782(17) 1.22497(10) 0.0307(5) Uani 1 1 d . . . . .
C22 C 0.08207(19) 0.22546(19) 1.19297(10) 0.0335(5) Uani 1 1 d . . . . .
H22 H 0.0293 0.2375 1.2116 0.040 Uiso 1 1 calc R U . . .
C23 C 0.05990(19) 0.19541(17) 1.13368(10) 0.0304(5) Uani 1 1 d . . . . .
H23 H -0.0077 0.1866 1.1127 0.037 Uiso 1 1 calc R U . . .
C24 C 0.1266(2) 0.2288(2) 1.32281(10) 0.0348(5) Uani 1 1 d . . . . .
C25 C 0.0527(2) 0.1284(2) 1.31421(11) 0.0379(6) Uani 1 1 d . . . . .
H25 H 0.0521 0.0850 1.2825 0.045 Uiso 1 1 calc R U . . .
C26 C -0.0205(2) 0.0926(3) 1.35305(13) 0.0510(7) Uani 1 1 d . . . . .
H26 H -0.0698 0.0248 1.3468 0.061 Uiso 1 1 calc R U . . .
C27 C -0.0225(3) 0.1543(3) 1.40057(14) 0.0611(9) Uani 1 1 d . . . . .
C28 C 0.0512(3) 0.2537(3) 1.40838(13) 0.0619(9) Uani 1 1 d . . . . .
H28 H 0.0515 0.2969 1.4401 0.074 Uiso 1 1 calc R U . . .
C29 C 0.1247(2) 0.2915(2) 1.37052(12) 0.0495(7) Uani 1 1 d . . . . .
H29 H 0.1735 0.3594 1.3769 0.059 Uiso 1 1 calc R U . . .
C30 C -0.1022(4) 0.1120(5) 1.44308(18) 0.1028(17) Uani 1 1 d . . . . .
H30A H -0.1702 0.0662 1.4218 0.154 Uiso 1 1 calc R U . . .
H30B H -0.1133 0.1684 1.4632 0.154 Uiso 1 1 calc R U . . .
H30C H -0.0735 0.0748 1.4710 0.154 Uiso 1 1 calc R U . . .
C31 C 0.3150(2) 0.32175(18) 1.31188(10) 0.0335(5) Uani 1 1 d . . . . .
C32 C 0.3620(2) 0.28304(19) 1.35831(10) 0.0353(5) Uani 1 1 d . . . . .
H32 H 0.3214 0.2219 1.3728 0.042 Uiso 1 1 calc R U . . .
C33 C 0.4682(2) 0.33454(19) 1.38308(10) 0.0369(5) Uani 1 1 d . . . . .
H33 H 0.4985 0.3080 1.4144 0.044 Uiso 1 1 calc R U . . .
C34 C 0.5314(2) 0.42591(19) 1.36206(10) 0.0369(5) Uani 1 1 d . . . . .
C35 C 0.4832(2) 0.46404(19) 1.31580(11) 0.0379(6) Uani 1 1 d . . . . .
H35 H 0.5237 0.5250 1.3011 0.045 Uiso 1 1 calc R U . . .
C36 C 0.3764(2) 0.41334(19) 1.29119(10) 0.0359(5) Uani 1 1 d . . . . .
H36 H 0.3454 0.4407 1.2605 0.043 Uiso 1 1 calc R U . . .
C37 C 0.6491(2) 0.4807(2) 1.38888(12) 0.0501(7) Uani 1 1 d . . . . .
H37A H 0.6929 0.4464 1.3738 0.075 Uiso 1 1 calc R U . . .
H37B H 0.6562 0.4791 1.4306 0.075 Uiso 1 1 calc R U . . .
H37C H 0.6729 0.5513 1.3792 0.075 Uiso 1 1 calc R U . . .
C38 C 0.44764(19) 0.27541(19) 0.93984(11) 0.0337(5) Uani 1 1 d . . . . .
H38 H 0.4336 0.2368 0.9041 0.040 Uiso 1 1 calc R U . . .
C39 C 0.5518(2) 0.3066(2) 0.97254(12) 0.0402(6) Uani 1 1 d . . . . .
H39 H 0.6058 0.2888 0.9584 0.048 Uiso 1 1 calc R U . . .
C40 C 0.57400(19) 0.3632(2) 1.02514(12) 0.0398(6) Uani 1 1 d . . . . .
H40 H 0.6428 0.3833 1.0471 0.048 Uiso 1 1 calc R U . . .
C41 C 0.49312(18) 0.39089(17) 1.04586(10) 0.0316(5) Uani 1 1 d . . . . .
C42 C 0.39122(17) 0.35689(15) 1.01024(9) 0.0251(4) Uani 1 1 d . . . . .
C43 C 0.5065(2) 0.45058(19) 1.10041(11) 0.0385(6) Uani 1 1 d . . . . .
H43 H 0.5738 0.4733 1.1242 0.046 Uiso 1 1 calc R U . . .
C44 C 0.4258(2) 0.47468(18) 1.11827(11) 0.0366(6) Uani 1 1 d . . . . .
H44 H 0.4378 0.5132 1.1539 0.044 Uiso 1 1 calc R U . . .
C45 C 0.32132(19) 0.44140(16) 1.08281(10) 0.0293(5) Uani 1 1 d . . . . .
C46 C 0.30565(17) 0.38375(15) 1.02922(9) 0.0242(4) Uani 1 1 d . . . . .
C47 C 0.2311(2) 0.46067(16) 1.09789(10) 0.0304(5) Uani 1 1 d . . . . .
H47 H 0.2374 0.4983 1.1331 0.036 Uiso 1 1 calc R U . . .
C48 C 0.13399(19) 0.42456(16) 1.06128(9) 0.0281(5) Uani 1 1 d . . . . .
H48 H 0.0739 0.4366 1.0716 0.034 Uiso 1 1 calc R U . . .
C49 C 0.12597(17) 0.36893(15) 1.00774(9) 0.0230(4) Uani 1 1 d . . . . .
C50 C 0.02810(17) 0.32644(15) 0.96314(9) 0.0227(4) Uani 1 1 d . . . . .
C51 C -0.06183(17) 0.35410(16) 0.96258(10) 0.0258(4) Uani 1 1 d . . . . .
H51 H -0.0663 0.3978 0.9928 0.031 Uiso 1 1 calc R U . . .
C52 C -0.14529(17) 0.31529(16) 0.91601(10) 0.0267(5) Uani 1 1 d . . . . .
H52 H -0.2063 0.3337 0.9144 0.032 Uiso 1 1 calc R U . . .
C53 C -0.13862(17) 0.24933(16) 0.87185(9) 0.0248(4) Uani 1 1 d . . . . .
H53 H -0.1937 0.2232 0.8400 0.030 Uiso 1 1 calc R U . . .
C54 C -0.04569(17) 0.22346(15) 0.87700(9) 0.0216(4) Uani 1 1 d . . . . .
C55 C -0.09019(17) 0.14030(16) 0.78185(9) 0.0245(4) Uani 1 1 d . . . . .
C56 C -0.06896(18) 0.22122(17) 0.74644(10) 0.0293(5) Uani 1 1 d . . . . .
H56 H -0.0151 0.2849 0.7596 0.035 Uiso 1 1 calc R U . . .
C57 C -0.12826(19) 0.20682(18) 0.69138(10) 0.0310(5) Uani 1 1 d . . . . .
H57 H -0.1141 0.2610 0.6672 0.037 Uiso 1 1 calc R U . . .
C58 C -0.20944(18) 0.11178(17) 0.67153(9) 0.0288(5) Uani 1 1 d . . . . .
C59 C -0.22701(19) 0.03053(17) 0.70727(10) 0.0325(5) Uani 1 1 d . . . . .
H59 H -0.2790 -0.0340 0.6938 0.039 Uiso 1 1 calc R U . . .
C60 C -0.16769(19) 0.04486(17) 0.76267(10) 0.0295(5) Uani 1 1 d . . . . .
H60 H -0.1801 -0.0094 0.7867 0.035 Uiso 1 1 calc R U . . .
C61 C -0.28794(19) 0.01437(18) 0.57608(9) 0.0303(5) Uani 1 1 d . . . . .
C62 C -0.3866(2) -0.0345(2) 0.53991(11) 0.0385(6) Uani 1 1 d . . . . .
H62 H -0.4437 -0.0112 0.5420 0.046 Uiso 1 1 calc R U . . .
C63 C -0.4005(2) -0.1176(2) 0.50073(11) 0.0408(6) Uani 1 1 d . . . . .
H63 H -0.4666 -0.1487 0.4764 0.049 Uiso 1 1 calc R U . . .
C64 C -0.3179(2) -0.15521(19) 0.49720(10) 0.0376(6) Uani 1 1 d . . . . .
C65 C -0.2204(2) -0.1066(2) 0.53340(11) 0.0366(5) Uani 1 1 d . . . . .
H65 H -0.1639 -0.1309 0.5317 0.044 Uiso 1 1 calc R U . . .
C66 C -0.20445(19) -0.02221(19) 0.57229(10) 0.0332(5) Uani 1 1 d . . . . .
H66 H -0.1376 0.0098 0.5958 0.040 Uiso 1 1 calc R U . . .
C67 C -0.3343(3) -0.2488(2) 0.45597(14) 0.0574(8) Uani 1 1 d . . . . .
H67A H -0.3663 -0.3109 0.4746 0.086 Uiso 1 1 calc R U . . .
H67B H -0.2655 -0.2463 0.4464 0.086 Uiso 1 1 calc R U . . .
H67C H -0.3815 -0.2484 0.4208 0.086 Uiso 1 1 calc R U . . .
C68 C -0.30273(19) 0.18468(18) 0.59712(10) 0.0313(5) Uani 1 1 d . . . . .
C69 C -0.3417(2) 0.2376(2) 0.63532(10) 0.0368(5) Uani 1 1 d . . . . .
H69 H -0.3527 0.2146 0.6721 0.044 Uiso 1 1 calc R U . . .
C70 C -0.3643(2) 0.3236(2) 0.61922(11) 0.0386(6) Uani 1 1 d . . . . .
H70 H -0.3893 0.3585 0.6456 0.046 Uiso 1 1 calc R U . . .
C71 C -0.3505(2) 0.3596(2) 0.56432(11) 0.0382(6) Uani 1 1 d . . . . .
C72 C -0.3135(2) 0.3051(2) 0.52615(11) 0.0389(6) Uani 1 1 d . . . . .
H72 H -0.3044 0.3270 0.4890 0.047 Uiso 1 1 calc R U . . .
C73 C -0.2897(2) 0.2189(2) 0.54200(10) 0.0352(5) Uani 1 1 d . . . . .
H73 H -0.2648 0.1839 0.5156 0.042 Uiso 1 1 calc R U . . .
C74 C -0.3734(3) 0.4563(2) 0.54784(12) 0.0482(7) Uani 1 1 d . . . . .
H74A H -0.3117 0.5036 0.5336 0.072 Uiso 1 1 calc R U . . .
H74B H -0.3872 0.4888 0.5817 0.072 Uiso 1 1 calc R U . . .
H74C H -0.4357 0.4375 0.5179 0.072 Uiso 1 1 calc R U . . .
B1 B 0.1836(2) 0.67457(19) 0.89800(13) 0.0432(10) Uani 0.782(4) 1 d D . P A 1
F1 F 0.2584(3) 0.6554(3) 0.86761(16) 0.0434(10) Uani 0.782(4) 1 d D . P A 1
F2 F 0.1077(2) 0.57960(18) 0.90635(16) 0.0756(12) Uani 0.782(4) 1 d D . P A 1
F3 F 0.23411(18) 0.72845(15) 0.95173(8) 0.0490(6) Uani 0.782(4) 1 d D . P A 1
F4 F 0.1352(2) 0.73232(18) 0.86460(13) 0.0781(10) Uani 0.782(4) 1 d D . P A 1
B1' B 0.1479(6) 0.6337(5) 0.8910(3) 0.0432(10) Uani 0.218(4) 1 d D . P A 2
F1' F 0.2415(7) 0.6630(10) 0.8661(5) 0.057(5) Uani 0.218(4) 1 d D . P A 2
F2' F 0.1521(9) 0.5647(6) 0.9325(4) 0.060(3) Uani 0.218(4) 1 d D . P A 2
F3' F 0.0596(7) 0.5865(8) 0.8479(4) 0.101(4) Uani 0.218(4) 1 d D . P A 2
F4' F 0.1365(10) 0.7193(5) 0.9176(4) 0.108(6) Uani 0.218(4) 1 d D . P A 2
B2 B 0.42168(18) 0.71756(16) 1.20356(9) 0.0469(8) Uani 1 1 d D . . . .
F5 F 0.3736(3) 0.6915(3) 1.14561(11) 0.0462(9) Uani 0.624(4) 1 d D . P B 1
F6 F 0.4021(5) 0.6315(3) 1.2332(2) 0.099(2) Uani 0.624(4) 1 d D . P B 1
F7 F 0.3710(3) 0.7832(2) 1.22572(13) 0.0706(9) Uani 0.624(4) 1 d D . P B 1
F8 F 0.5284(2) 0.7749(4) 1.20434(19) 0.135(2) Uani 0.624(4) 1 d D . P B 1
F5' F 0.3786(6) 0.7324(5) 1.14931(17) 0.072(3) Uani 0.376(4) 1 d D . P B 2
F6' F 0.3548(5) 0.6267(3) 1.2224(3) 0.068(2) Uani 0.376(4) 1 d D . P B 2
F7' F 0.4504(5) 0.7986(3) 1.24463(18) 0.0706(9) Uani 0.376(4) 1 d D . P B 2
F8' F 0.5192(3) 0.6994(4) 1.1973(2) 0.0661(16) Uani 0.376(4) 1 d D . P B 2
Co1 Co 0.19459(2) 0.24811(2) 0.92299(2) 0.02042(9) Uani 1 1 d . . . . .
N1 N 0.20441(14) 0.33102(13) 0.84503(7) 0.0231(4) Uani 1 1 d . . . . .
N2 N 0.20737(14) 0.14551(13) 0.86155(7) 0.0233(4) Uani 1 1 d . . . . .
N3 N 0.16331(14) 0.10110(13) 0.96506(8) 0.0232(4) Uani 1 1 d . . . . .
N4 N 0.36829(14) 0.29925(14) 0.95838(8) 0.0253(4) Uani 1 1 d . . . . .
N5 N 0.21056(14) 0.35013(12) 0.99284(7) 0.0220(4) Uani 1 1 d . . . . .
N6 N 0.03565(13) 0.26056(12) 0.92058(7) 0.0204(3) Uani 1 1 d . . . . .
N7 N 0.20548(17) 0.26837(17) 1.28556(9) 0.0387(5) Uani 1 1 d . . . . .
N8 N -0.27380(17) 0.09983(15) 0.61615(8) 0.0346(5) Uani 1 1 d . . . . .
O1 O 0.11417(13) 0.15749(11) 1.04474(6) 0.0285(3) Uani 1 1 d . . . . .
O2 O -0.03098(12) 0.15421(11) 0.83811(6) 0.0262(3) Uani 1 1 d . . . . .

loop_
_atom_site_aniso_label
_atom_site_aniso_U_11
_atom_site_aniso_U_22
_atom_site_aniso_U_33
_atom_site_aniso_U_23
_atom_site_aniso_U_13
_atom_site_aniso_U_12
C1 0.0274(11) 0.0260(11) 0.0278(11) 0.0047(9) 0.0045(9) 0.0083(9)
C2 0.0462(14) 0.0304(12) 0.0361(13) 0.0142(10) 0.0101(11) 0.0157(11)
C3 0.0579(17) 0.0396(14) 0.0319(13) 0.0192(11) 0.0154(12) 0.0181(12)
C4 0.0411(13) 0.0353(13) 0.0261(12) 0.0084(10) 0.0111(10) 0.0097(10)
C5 0.0253(11) 0.0264(11) 0.0239(11) 0.0053(9) 0.0040(8) 0.0052(9)
C6 0.0677(18) 0.0417(15) 0.0254(13) 0.0097(11) 0.0184(12) 0.0145(13)
C7 0.0652(18) 0.0382(14) 0.0302(13) 0.0000(11) 0.0213(12) 0.0135(13)
C8 0.0264(11) 0.0249(11) 0.0234(11) 0.0028(8) 0.0048(8) 0.0048(8)
C9 0.0435(14) 0.0301(12) 0.0262(12) 0.0007(9) 0.0125(10) 0.0086(10)
C10 0.0580(16) 0.0297(13) 0.0353(14) -0.0043(10) 0.0163(12) 0.0136(12)
C11 0.0490(15) 0.0232(11) 0.0350(13) 0.0023(9) 0.0115(11) 0.0115(10)
C12 0.0279(11) 0.0211(10) 0.0266(11) 0.0021(8) 0.0036(9) 0.0058(8)
C13 0.0250(10) 0.0207(10) 0.0240(11) 0.0017(8) 0.0017(8) 0.0047(8)
C14 0.0400(13) 0.0192(10) 0.0313(12) 0.0016(9) 0.0019(10) 0.0092(9)
C15 0.0512(15) 0.0203(11) 0.0332(13) 0.0078(9) 0.0016(11) 0.0105(10)
C16 0.0460(14) 0.0227(11) 0.0243(11) 0.0055(9) 0.0039(10) 0.0069(10)
C17 0.0269(11) 0.0218(10) 0.0231(11) 0.0015(8) 0.0005(8) 0.0042(8)
C18 0.0357(12) 0.0182(10) 0.0210(10) 0.0040(8) 0.0045(9) 0.0058(9)
C19 0.0338(12) 0.0241(11) 0.0264(11) 0.0035(9) 0.0082(9) 0.0103(9)
C20 0.0285(11) 0.0280(11) 0.0283(12) 0.0024(9) 0.0012(9) 0.0061(9)
C21 0.0330(12) 0.0286(11) 0.0250(11) 0.0012(9) 0.0055(9) 0.0040(9)
C22 0.0308(12) 0.0380(13) 0.0296(12) 0.0019(10) 0.0084(10) 0.0086(10)
C23 0.0287(11) 0.0299(12) 0.0295(12) 0.0030(9) 0.0034(9) 0.0069(9)
C24 0.0328(12) 0.0451(14) 0.0266(12) 0.0036(10) 0.0068(10) 0.0130(11)
C25 0.0357(13) 0.0425(14) 0.0358(14) 0.0093(11) 0.0041(10) 0.0144(11)
C26 0.0389(15) 0.0631(19) 0.0498(17) 0.0260(15) 0.0090(12) 0.0144(13)
C27 0.0466(17) 0.101(3) 0.0426(17) 0.0246(17) 0.0180(14) 0.0294(18)
C28 0.060(2) 0.096(3) 0.0377(16) -0.0028(16) 0.0185(14) 0.0350(19)
C29 0.0474(16) 0.0591(18) 0.0381(15) -0.0061(13) 0.0085(12) 0.0145(14)
C30 0.076(3) 0.175(5) 0.064(3) 0.035(3) 0.043(2) 0.038(3)
C31 0.0356(13) 0.0337(12) 0.0250(12) -0.0014(9) 0.0056(9) 0.0046(10)
C32 0.0422(14) 0.0300(12) 0.0271(12) 0.0044(9) 0.0088(10) 0.0032(10)
C33 0.0425(14) 0.0367(13) 0.0256(12) 0.0061(10) 0.0034(10) 0.0073(11)
C34 0.0384(13) 0.0369(13) 0.0275(12) 0.0009(10) 0.0085(10) 0.0027(10)
C35 0.0450(14) 0.0295(12) 0.0298(13) 0.0040(10) 0.0089(11) 0.0006(10)
C36 0.0472(14) 0.0337(13) 0.0232(12) 0.0033(9) 0.0036(10) 0.0107(11)
C37 0.0419(15) 0.0549(17) 0.0363(15) 0.0075(13) 0.0056(12) -0.0041(13)
C38 0.0316(12) 0.0394(13) 0.0303(12) 0.0086(10) 0.0075(10) 0.0114(10)
C39 0.0259(12) 0.0536(16) 0.0429(15) 0.0116(12) 0.0069(10) 0.0151(11)
C40 0.0241(12) 0.0441(14) 0.0437(15) 0.0107(12) -0.0044(10) 0.0059(10)
C41 0.0260(11) 0.0275(11) 0.0348(13) 0.0095(9) -0.0038(9) 0.0041(9)
C42 0.0250(10) 0.0189(10) 0.0258(11) 0.0079(8) -0.0016(8) 0.0022(8)
C43 0.0334(13) 0.0313(12) 0.0373(14) 0.0009(10) -0.0134(10) 0.0016(10)
C44 0.0433(14) 0.0250(11) 0.0317(13) -0.0045(9) -0.0088(10) 0.0060(10)
C45 0.0382(12) 0.0176(10) 0.0260(11) 0.0012(8) -0.0041(9) 0.0058(9)
C46 0.0290(11) 0.0158(9) 0.0229(11) 0.0033(8) -0.0022(8) 0.0039(8)
C47 0.0446(13) 0.0197(10) 0.0238(11) -0.0021(8) 0.0000(10) 0.0100(9)
C48 0.0378(12) 0.0205(10) 0.0259(11) -0.0008(8) 0.0048(9) 0.0105(9)
C49 0.0283(11) 0.0165(9) 0.0227(10) 0.0043(8) 0.0033(8) 0.0062(8)
C50 0.0273(11) 0.0174(9) 0.0219(10) 0.0049(8) 0.0040(8) 0.0056(8)
C51 0.0290(11) 0.0203(10) 0.0288(11) 0.0024(8) 0.0071(9) 0.0086(8)
C52 0.0252(11) 0.0216(10) 0.0353(12) 0.0071(9) 0.0070(9) 0.0097(8)
C53 0.0233(10) 0.0217(10) 0.0269(11) 0.0051(8) 0.0000(8) 0.0060(8)
C54 0.0272(10) 0.0166(9) 0.0200(10) 0.0047(8) 0.0041(8) 0.0060(8)
C55 0.0260(11) 0.0279(11) 0.0192(10) 0.0001(8) -0.0005(8) 0.0108(9)
C56 0.0290(11) 0.0237(11) 0.0291(12) 0.0040(9) 0.0009(9) 0.0030(9)
C57 0.0374(12) 0.0284(11) 0.0252(11) 0.0088(9) 0.0038(9) 0.0091(10)
C58 0.0314(12) 0.0317(12) 0.0223(11) 0.0004(9) -0.0011(9) 0.0120(9)
C59 0.0361(12) 0.0241(11) 0.0279(12) -0.0028(9) -0.0034(9) 0.0027(9)
C60 0.0382(12) 0.0237(11) 0.0235(11) 0.0035(9) 0.0017(9) 0.0080(9)
C61 0.0367(12) 0.0318(12) 0.0207(11) 0.0007(9) 0.0003(9) 0.0117(10)
C62 0.0360(13) 0.0459(15) 0.0337(13) -0.0048(11) -0.0032(10) 0.0185(11)
C63 0.0402(14) 0.0459(15) 0.0298(13) -0.0091(11) -0.0055(10) 0.0124(12)
C64 0.0498(15) 0.0366(13) 0.0253(12) -0.0001(10) 0.0079(11) 0.0136(11)
C65 0.0405(14) 0.0417(14) 0.0319(13) 0.0061(10) 0.0096(10) 0.0185(11)
C66 0.0323(12) 0.0381(13) 0.0261(12) 0.0037(10) 0.0010(9) 0.0101(10)
C67 0.069(2) 0.0543(18) 0.0479(18) -0.0152(14) 0.0062(15) 0.0234(16)
C68 0.0320(12) 0.0371(13) 0.0238(11) -0.0020(9) -0.0044(9) 0.0146(10)
C69 0.0430(14) 0.0468(14) 0.0219(12) 0.0013(10) 0.0010(10) 0.0193(12)
C70 0.0427(14) 0.0471(15) 0.0280(13) -0.0061(11) -0.0009(10) 0.0215(12)
C71 0.0428(14) 0.0418(14) 0.0311(13) -0.0009(10) -0.0033(10) 0.0200(12)
C72 0.0471(15) 0.0476(15) 0.0244(12) 0.0065(10) 0.0031(10) 0.0205(12)
C73 0.0402(13) 0.0446(14) 0.0240(12) -0.0015(10) 0.0012(10) 0.0206(11)
C74 0.0678(19) 0.0447(15) 0.0388(15) 0.0023(12) 0.0014(13) 0.0309(14)
B1 0.036(2) 0.021(2) 0.074(3) 0.005(2) 0.013(2) 0.0107(18)
F1 0.0490(17) 0.045(2) 0.043(2) 0.0038(15) 0.0144(14) 0.0236(16)
F2 0.078(2) 0.0349(14) 0.122(3) -0.0033(16) 0.065(2) 0.0123(14)
F3 0.0674(15) 0.0457(12) 0.0487(13) 0.0032(9) 0.0158(11) 0.0360(11)
F4 0.0762(18) 0.0535(15) 0.108(2) -0.0151(14) -0.0275(16) 0.0444(14)
B1' 0.036(2) 0.021(2) 0.074(3) 0.005(2) 0.013(2) 0.0107(18)
F1' 0.052(8) 0.053(9) 0.060(10) 0.018(7) 0.016(7) 0.005(6)
F2' 0.082(7) 0.043(5) 0.085(7) 0.017(4) 0.045(6) 0.047(5)
F3' 0.053(6) 0.122(10) 0.108(10) -0.048(7) -0.013(6) 0.020(6)
F4' 0.222(16) 0.046(5) 0.103(10) 0.020(6) 0.096(11) 0.082(8)
B2 0.0524(19) 0.0464(18) 0.0330(16) -0.0069(13) 0.0076(14) 0.0071(15)
F5 0.0474(17) 0.052(2) 0.0428(17) -0.0081(12) -0.0038(13) 0.0272(15)
F6 0.169(6) 0.100(4) 0.075(3) 0.045(3) 0.044(4) 0.094(4)
F7 0.111(3) 0.0660(16) 0.0410(16) -0.0067(12) 0.0169(17) 0.038(2)
F8 0.051(2) 0.177(6) 0.105(3) -0.048(4) -0.012(2) -0.033(3)
F5' 0.089(5) 0.091(6) 0.062(4) 0.000(3) 0.012(3) 0.064(5)
F6' 0.094(5) 0.032(3) 0.066(4) 0.001(3) 0.019(4) 0.006(3)
F7' 0.111(3) 0.0660(16) 0.0410(16) -0.0067(12) 0.0169(17) 0.038(2)
F8' 0.038(3) 0.074(4) 0.062(3) -0.034(3) -0.022(2) 0.004(3)
Co1 0.02290(15) 0.01889(15) 0.01823(15) 0.00229(10) 0.00116(10) 0.00659(11)
N1 0.0226(9) 0.0229(9) 0.0223(9) 0.0037(7) 0.0028(7) 0.0061(7)
N2 0.0245(9) 0.0228(9) 0.0204(9) 0.0031(7) 0.0026(7) 0.0061(7)
N3 0.0240(9) 0.0180(8) 0.0242(9) 0.0024(7) 0.0011(7) 0.0042(7)
N4 0.0260(9) 0.0247(9) 0.0240(9) 0.0067(7) 0.0038(7) 0.0072(7)
N5 0.0254(9) 0.0162(8) 0.0215(9) 0.0038(7) 0.0014(7) 0.0043(7)
N6 0.0247(9) 0.0178(8) 0.0182(8) 0.0038(6) 0.0031(7) 0.0067(7)
N7 0.0345(11) 0.0476(12) 0.0239(10) -0.0040(9) 0.0052(8) 0.0025(9)
N8 0.0457(12) 0.0356(11) 0.0214(10) -0.0034(8) -0.0075(8) 0.0184(9)
O1 0.0397(9) 0.0276(8) 0.0209(8) 0.0038(6) 0.0042(6) 0.0153(7)
O2 0.0289(8) 0.0295(8) 0.0211(7) 0.0022(6) -0.0018(6) 0.0136(6)

loop_
_atom_type_symbol
_atom_type_description
_atom_type_scat_dispersion_real
_atom_type_scat_dispersion_imag
_atom_type_scat_source
C C 0.0033 0.0016 'International Tables Vol C Tables 4.2.6.8 and 6.1.1.4'
F F 0.0171 0.0103 'International Tables Vol C Tables 4.2.6.8 and 6.1.1.4'
Co Co 0.3494 0.9721 'International Tables Vol C Tables 4.2.6.8 and 6.1.1.4'
B B 0.0013 0.0007 'International Tables Vol C Tables 4.2.6.8 and 6.1.1.4'
N N 0.0061 0.0033 'International Tables Vol C Tables 4.2.6.8 and 6.1.1.4'
O O 0.0106 0.0060 'International Tables Vol C Tables 4.2.6.8 and 6.1.1.4'
H H 0.0000 0.0000 'International Tables Vol C Tables 4.2.6.8 and 6.1.1.4'

loop_
_geom_angle_atom_site_label_1
_geom_angle_atom_site_label_2
_geom_angle_atom_site_label_3
_geom_angle
N1 C1 C2 122.7(2)
N1 C1 H1 118.7
C2 C1 H1 118.7
C3 C2 C1 119.4(2)
C3 C2 H2 120.3
C1 C2 H2 120.3
C2 C3 C4 120.1(2)
C2 C3 H3 120.0
C4 C3 H3 120.0
C5 C4 C3 116.0(2)
C5 C4 C6 118.7(2)
C3 C4 C6 125.3(2)
N1 C5 C4 124.0(2)
N1 C5 C8 117.07(18)
C4 C5 C8 118.9(2)
C7 C6 C4 122.1(2)
C7 C6 H6 118.9
C4 C6 H6 118.9
C6 C7 C9 120.6(2)
C6 C7 H7 119.7
C9 C7 H7 119.7
N2 C8 C9 123.2(2)
N2 C8 C5 115.19(19)
C9 C8 C5 121.56(19)
C8 C9 C10 116.3(2)
C8 C9 C7 118.0(2)
C10 C9 C7 125.6(2)
C11 C10 C9 120.2(2)
C11 C10 H10 119.9
C9 C10 H10 119.9
C10 C11 C12 119.3(2)
C10 C11 H11 120.4
C12 C11 H11 120.4
N2 C12 C11 121.2(2)
N2 C12 C13 113.41(18)
C11 C12 C13 125.40(19)
N3 C13 C14 122.1(2)
N3 C13 C12 114.71(17)
C14 C13 C12 123.2(2)
C13 C14 C15 118.6(2)
C13 C14 H14 120.7
C15 C14 H14 120.7
C16 C15 C14 120.2(2)
C16 C15 H15 119.9
C14 C15 H15 119.9
C15 C16 C17 117.6(2)
C15 C16 H16 121.2
C17 C16 H16 121.2
N3 C17 O1 113.21(17)
N3 C17 C16 123.8(2)
O1 C17 C16 123.0(2)
C19 C18 C23 120.7(2)
C19 C18 O1 122.2(2)
C23 C18 O1 116.74(19)
C18 C19 C20 119.5(2)
C18 C19 H19 120.3
C20 C19 H19 120.3
C19 C20 C21 120.9(2)
C19 C20 H20 119.6
C21 C20 H20 119.6
C22 C21 C20 118.6(2)
C22 C21 N7 120.8(2)
C20 C21 N7 120.6(2)
C23 C22 C21 120.6(2)
C23 C22 H22 119.7
C21 C22 H22 119.7
C18 C23 C22 119.8(2)
C18 C23 H23 120.1
C22 C23 H23 120.1
C25 C24 C29 118.4(2)
C25 C24 N7 122.1(2)
C29 C24 N7 119.4(2)
C24 C25 C26 119.8(3)
C24 C25 H25 120.1
C26 C25 H25 120.1
C27 C26 C25 122.0(3)
C27 C26 H26 119.0
C25 C26 H26 119.0
C28 C27 C26 117.4(3)
C28 C27 C30 121.8(4)
C26 C27 C30 120.8(4)
C27 C28 C29 121.8(3)
C27 C28 H28 119.1
C29 C28 H28 119.1
C28 C29 C24 120.5(3)
C28 C29 H29 119.8
C24 C29 H29 119.8
C27 C30 H30A 109.5
C27 C30 H30B 109.5
H30A C30 H30B 109.5
C27 C30 H30C 109.5
H30A C30 H30C 109.5
H30B C30 H30C 109.5
C36 C31 C32 119.1(2)
C36 C31 N7 120.2(2)
C32 C31 N7 120.7(2)
C33 C32 C31 120.3(2)
C33 C32 H32 119.8
C31 C32 H32 119.8
C32 C33 C34 121.2(2)
C32 C33 H33 119.4
C34 C33 H33 119.4
C35 C34 C33 117.8(2)
C35 C34 C37 121.5(2)
C33 C34 C37 120.7(2)
C36 C35 C34 121.3(2)
C36 C35 H35 119.4
C34 C35 H35 119.4
C35 C36 C31 120.3(2)
C35 C36 H36 119.8
C31 C36 H36 119.8
C34 C37 H37A 109.5
C34 C37 H37B 109.5
H37A C37 H37B 109.5
C34 C37 H37C 109.5
H37A C37 H37C 109.5
H37B C37 H37C 109.5
N4 C38 C39 122.0(2)
N4 C38 H38 119.0
C39 C38 H38 119.0
C40 C39 C38 119.9(2)
C40 C39 H39 120.0
C38 C39 H39 120.0
C39 C40 C41 119.9(2)
C39 C40 H40 120.1
C41 C40 H40 120.1
C40 C41 C42 116.5(2)
C40 C41 C43 125.1(2)
C42 C41 C43 118.4(2)
N4 C42 C41 123.8(2)
N4 C42 C46 117.35(18)
C41 C42 C46 118.8(2)
C44 C43 C41 122.6(2)
C44 C43 H43 118.7
C41 C43 H43 118.7
C43 C44 C45 120.2(2)
C43 C44 H44 119.9
C45 C44 H44 119.9
C47 C45 C46 116.6(2)
C47 C45 C44 124.8(2)
C46 C45 C44 118.7(2)
N5 C46 C45 122.7(2)
N5 C46 C42 115.97(19)
C45 C46 C42 121.32(19)
C48 C47 C45 120.5(2)
C48 C47 H47 119.7
C45 C47 H47 119.7
C47 C48 C49 119.2(2)
C47 C48 H48 120.4
C49 C48 H48 120.4
N5 C49 C48 121.01(19)
N5 C49 C50 113.07(18)
C48 C49 C50 125.9(2)
N6 C50 C51 122.19(19)
N6 C50 C49 114.19(18)
C51 C50 C49 123.55(19)
C50 C51 C52 118.3(2)
C50 C51 H51 120.9
C52 C51 H51 120.9
C53 C52 C51 120.4(2)
C53 C52 H52 119.8
C51 C52 H52 119.8
C52 C53 C54 117.16(19)
C52 C53 H53 121.4
C54 C53 H53 121.4
N6 C54 O2 113.05(17)
N6 C54 C53 123.53(19)
O2 C54 C53 123.39(18)
C60 C55 C56 121.3(2)
C60 C55 O2 118.86(18)
C56 C55 O2 119.84(19)
C57 C56 C55 119.3(2)
C57 C56 H56 120.4
C55 C56 H56 120.4
C56 C57 C58 120.6(2)
C56 C57 H57 119.7
C58 C57 H57 119.7
C59 C58 C57 119.1(2)
C59 C58 N8 121.0(2)
C57 C58 N8 119.9(2)
C60 C59 C58 120.4(2)
C60 C59 H59 119.8
C58 C59 H59 119.8
C55 C60 C59 119.3(2)
C55 C60 H60 120.4
C59 C60 H60 120.4
C66 C61 C62 118.6(2)
C66 C61 N8 121.0(2)
C62 C61 N8 120.4(2)
C63 C62 C61 120.5(2)
C63 C62 H62 119.7
C61 C62 H62 119.7
C64 C63 C62 121.2(2)
C64 C63 H63 119.4
C62 C63 H63 119.4
C65 C64 C63 118.0(2)
C65 C64 C67 120.8(2)
C63 C64 C67 121.2(2)
C64 C65 C66 121.7(2)
C64 C65 H65 119.2
C66 C65 H65 119.2
C61 C66 C65 120.1(2)
C61 C66 H66 120.0
C65 C66 H66 120.0
C64 C67 H67A 109.5
C64 C67 H67B 109.5
H67A C67 H67B 109.5
C64 C67 H67C 109.5
H67A C67 H67C 109.5
H67B C67 H67C 109.5
C73 C68 C69 118.6(2)
C73 C68 N8 121.9(2)
C69 C68 N8 119.5(2)
C70 C69 C68 120.6(2)
C70 C69 H69 119.7
C68 C69 H69 119.7
C69 C70 C71 121.5(2)
C69 C70 H70 119.3
C71 C70 H70 119.3
C72 C71 C70 117.4(2)
C72 C71 C74 121.9(2)
C70 C71 C74 120.7(2)
C73 C72 C71 121.7(2)
C73 C72 H72 119.2
C71 C72 H72 119.2
C72 C73 C68 120.2(2)
C72 C73 H73 119.9
C68 C73 H73 119.9
C71 C74 H74A 109.5
C71 C74 H74B 109.5
H74A C74 H74B 109.5
C71 C74 H74C 109.5
H74A C74 H74C 109.5
H74B C74 H74C 109.5
F4 B1 F1 108.1(3)
F4 B1 F3 110.0(2)
F1 B1 F3 110.5(2)
F4 B1 F2 110.9(3)
F1 B1 F2 107.5(2)
F3 B1 F2 109.7(2)
F4' B1' F1' 110.2(4)
F4' B1' F3' 109.3(4)
F1' B1' F3' 109.2(4)
F4' B1' F2' 109.1(4)
F1' B1' F2' 109.8(4)
F3' B1' F2' 109.3(4)
F7' B2 F5' 115.9(3)
F6 B2 F8 115.2(3)
F7' B2 F6' 112.0(3)
F5' B2 F6' 110.2(3)
F6 B2 F5 110.4(3)
F8 B2 F5 107.7(3)
F6 B2 F7 110.3(3)
F8 B2 F7 108.1(3)
F5 B2 F7 104.6(2)
F7' B2 F8' 106.2(3)
F5' B2 F8' 106.8(3)
F6' B2 F8' 104.8(3)
N2 Co1 N5 168.54(7)
N2 Co1 N1 77.01(7)
N5 Co1 N1 108.07(7)
N2 Co1 N6 116.45(7)
N5 Co1 N6 74.60(7)
N1 Co1 N6 85.54(6)
N2 Co1 N4 92.30(7)
N5 Co1 N4 76.85(7)
N1 Co1 N4 99.33(6)
N6 Co1 N4 151.13(7)
N2 Co1 N3 74.65(7)
N5 Co1 N3 101.50(6)
N1 Co1 N3 150.17(7)
N6 Co1 N3 98.84(6)
N4 Co1 N3 90.95(6)
C1 N1 C5 117.82(18)
C1 N1 Co1 129.62(15)
C5 N1 Co1 112.53(13)
C12 N2 C8 119.74(19)
C12 N2 Co1 122.18(14)
C8 N2 Co1 118.02(14)
C17 N3 C13 117.75(17)
C17 N3 Co1 127.66(14)
C13 N3 Co1 113.40(13)
C38 N4 C42 117.87(19)
C38 N4 Co1 130.57(16)
C42 N4 Co1 111.27(14)
C49 N5 C46 120.00(19)
C49 N5 Co1 121.62(14)
C46 N5 Co1 117.40(14)
C54 N6 C50 118.35(17)
C54 N6 Co1 125.28(14)
C50 N6 Co1 115.41(13)
C21 N7 C24 121.4(2)
C21 N7 C31 119.15(19)
C24 N7 C31 118.15(19)
C58 N8 C61 119.47(18)
C58 N8 C68 118.50(19)
C61 N8 C68 120.59(18)
C17 O1 C18 119.21(16)
C54 O2 C55 116.05(15)

loop_
_geom_bond_atom_site_label_1
_geom_bond_atom_site_label_2
_geom_bond_distance
C1 N1 1.326(3)
C1 C2 1.393(3)
C1 H1 0.9300
C2 C3 1.369(4)
C2 H2 0.9300
C3 C4 1.405(3)
C3 H3 0.9300
C4 C5 1.405(3)
C4 C6 1.429(4)
C5 N1 1.352(3)
C5 C8 1.432(3)
C6 C7 1.351(4)
C6 H6 0.9300
C7 C9 1.436(3)
C7 H7 0.9300
C8 N2 1.342(3)
C8 C9 1.399(3)
C9 C10 1.409(3)
C10 C11 1.370(3)
C10 H10 0.9300
C11 C12 1.405(3)
C11 H11 0.9300
C12 N2 1.327(3)
C12 C13 1.481(3)
C13 N3 1.365(3)
C13 C14 1.376(3)
C14 C15 1.383(3)
C14 H14 0.9300
C15 C16 1.373(3)
C15 H15 0.9300
C16 C17 1.391(3)
C16 H16 0.9300
C17 N3 1.323(3)
C17 O1 1.360(3)
C18 C19 1.378(3)
C18 C23 1.382(3)
C18 O1 1.403(3)
C19 C20 1.381(3)
C19 H19 0.9300
C20 C21 1.398(3)
C20 H20 0.9300
C21 C22 1.391(3)
C21 N7 1.412(3)
C22 C23 1.383(3)
C22 H22 0.9300
C23 H23 0.9300
C24 C25 1.382(4)
C24 C29 1.390(4)
C24 N7 1.420(3)
C25 C26 1.388(4)
C25 H25 0.9300
C26 C27 1.379(5)
C26 H26 0.9300
C27 C28 1.371(5)
C27 C30 1.522(4)
C28 C29 1.378(4)
C28 H28 0.9300
C29 H29 0.9300
C30 H30A 0.9600
C30 H30B 0.9600
C30 H30C 0.9600
C31 C36 1.386(3)
C31 C32 1.386(3)
C31 N7 1.423(3)
C32 C33 1.375(4)
C32 H32 0.9300
C33 C34 1.395(3)
C33 H33 0.9300
C34 C35 1.387(4)
C34 C37 1.515(4)
C35 C36 1.378(4)
C35 H35 0.9300
C36 H36 0.9300
C37 H37A 0.9600
C37 H37B 0.9600
C37 H37C 0.9600
C38 N4 1.328(3)
C38 C39 1.401(3)
C38 H38 0.9300
C39 C40 1.364(4)
C39 H39 0.9300
C40 C41 1.396(4)
C40 H40 0.9300
C41 C42 1.404(3)
C41 C43 1.441(4)
C42 N4 1.356(3)
C42 C46 1.431(3)
C43 C44 1.341(4)
C43 H43 0.9300
C44 C45 1.429(3)
C44 H44 0.9300
C45 C47 1.402(3)
C45 C46 1.403(3)
C46 N5 1.344(3)
C47 C48 1.367(3)
C47 H47 0.9300
C48 C49 1.408(3)
C48 H48 0.9300
C49 N5 1.326(3)
C49 C50 1.475(3)
C50 N6 1.357(3)
C50 C51 1.377(3)
C51 C52 1.382(3)
C51 H51 0.9300
C52 C53 1.380(3)
C52 H52 0.9300
C53 C54 1.395(3)
C53 H53 0.9300
C54 N6 1.319(3)
C54 O2 1.374(3)
C55 C60 1.375(3)
C55 C56 1.379(3)
C55 O2 1.399(2)
C56 C57 1.375(3)
C56 H56 0.9300
C57 C58 1.394(3)
C57 H57 0.9300
C58 C59 1.388(3)
C58 N8 1.414(3)
C59 C60 1.382(3)
C59 H59 0.9300
C60 H60 0.9300
C61 C66 1.384(3)
C61 C62 1.390(3)
C61 N8 1.421(3)
C62 C63 1.384(4)
C62 H62 0.9300
C63 C64 1.380(4)
C63 H63 0.9300
C64 C65 1.380(4)
C64 C67 1.517(4)
C65 C66 1.387(3)
C65 H65 0.9300
C66 H66 0.9300
C67 H67A 0.9600
C67 H67B 0.9600
C67 H67C 0.9600
C68 C73 1.386(3)
C68 C69 1.390(3)
C68 N8 1.422(3)
C69 C70 1.376(4)
C69 H69 0.9300
C70 C71 1.390(4)
C70 H70 0.9300
C71 C72 1.387(4)
C71 C74 1.521(3)
C72 C73 1.384(3)
C72 H72 0.9300
C73 H73 0.9300
C74 H74A 0.9600
C74 H74B 0.9600
C74 H74C 0.9600
B1 F4 1.384(2)
B1 F1 1.385(3)
B1 F3 1.386(3)
B1 F2 1.386(3)
B1' F4' 1.379(3)
B1' F1' 1.380(3)
B1' F3' 1.383(3)
B1' F2' 1.383(3)
B2 F6 1.355(3)
B2 F7' 1.357(3)
B2 F5' 1.361(3)
B2 F8 1.361(3)
B2 F6' 1.384(3)
B2 F5 1.384(3)
B2 F7 1.425(2)
B2 F8' 1.431(3)
Co1 N2 2.0413(18)
Co1 N5 2.0493(18)
Co1 N1 2.1619(17)
Co1 N6 2.1759(17)
Co1 N4 2.1987(18)
Co1 N3 2.2125(16)

loop_
_geom_torsion_atom_site_label_1
_geom_torsion_atom_site_label_2
_geom_torsion_atom_site_label_3
_geom_torsion_atom_site_label_4
_geom_torsion
N1 C1 C2 C3 -0.7(4)
C1 C2 C3 C4 -0.3(4)
C2 C3 C4 C5 1.5(4)
C2 C3 C4 C6 -179.8(3)
C3 C4 C5 N1 -1.9(4)
C6 C4 C5 N1 179.3(2)
C3 C4 C5 C8 175.9(2)
C6 C4 C5 C8 -2.9(3)
C5 C4 C6 C7 0.9(4)
C3 C4 C6 C7 -177.8(3)
C4 C6 C7 C9 1.5(5)
N1 C5 C8 N2 1.7(3)
C4 C5 C8 N2 -176.2(2)
N1 C5 C8 C9 -179.4(2)
C4 C5 C8 C9 2.6(3)
N2 C8 C9 C10 -0.1(3)
C5 C8 C9 C10 -178.8(2)
N2 C8 C9 C7 178.5(2)
C5 C8 C9 C7 -0.3(4)
C6 C7 C9 C8 -1.8(4)
C6 C7 C9 C10 176.6(3)
C8 C9 C10 C11 0.7(4)
C7 C9 C10 C11 -177.7(3)
C9 C10 C11 C12 -0.9(4)
C10 C11 C12 N2 0.5(4)
C10 C11 C12 C13 179.4(2)
N2 C12 C13 N3 6.8(3)
C11 C12 C13 N3 -172.2(2)
N2 C12 C13 C14 -172.7(2)
C11 C12 C13 C14 8.3(4)
N3 C13 C14 C15 2.6(3)
C12 C13 C14 C15 -178.0(2)
C13 C14 C15 C16 -1.1(4)
C14 C15 C16 C17 -0.7(4)
C15 C16 C17 N3 1.2(4)
C15 C16 C17 O1 178.2(2)
C23 C18 C19 C20 2.1(3)
O1 C18 C19 C20 175.09(19)
C18 C19 C20 C21 -1.7(3)
C19 C20 C21 C22 0.2(3)
C19 C20 C21 N7 -178.9(2)
C20 C21 C22 C23 1.0(3)
N7 C21 C22 C23 -179.9(2)
C19 C18 C23 C22 -1.0(3)
O1 C18 C23 C22 -174.30(19)
C21 C22 C23 C18 -0.6(3)
C29 C24 C25 C26 -0.3(4)
N7 C24 C25 C26 177.9(2)
C24 C25 C26 C27 0.1(4)
C25 C26 C27 C28 0.1(4)
C25 C26 C27 C30 -178.7(3)
C26 C27 C28 C29 0.0(5)
C30 C27 C28 C29 178.8(3)
C27 C28 C29 C24 -0.3(5)
C25 C24 C29 C28 0.4(4)
N7 C24 C29 C28 -177.9(3)
C36 C31 C32 C33 -0.5(4)
N7 C31 C32 C33 179.3(2)
C31 C32 C33 C34 -0.5(4)
C32 C33 C34 C35 0.9(4)
C32 C33 C34 C37 -178.7(3)
C33 C34 C35 C36 -0.2(4)
C37 C34 C35 C36 179.3(3)
C34 C35 C36 C31 -0.8(4)
C32 C31 C36 C35 1.2(4)
N7 C31 C36 C35 -178.6(2)
N4 C38 C39 C40 0.0(4)
C38 C39 C40 C41 -0.8(4)
C39 C40 C41 C42 0.5(3)
C39 C40 C41 C43 -179.8(2)
C40 C41 C42 N4 0.6(3)
C43 C41 C42 N4 -179.18(19)
C40 C41 C42 C46 -179.57(19)
C43 C41 C42 C46 0.6(3)
C40 C41 C43 C44 -179.8(2)
C42 C41 C43 C44 0.0(3)
C41 C43 C44 C45 -0.2(4)
C43 C44 C45 C47 178.7(2)
C43 C44 C45 C46 -0.2(3)
C47 C45 C46 N5 1.6(3)
C44 C45 C46 N5 -179.35(19)
C47 C45 C46 C42 -178.13(18)
C44 C45 C46 C42 0.9(3)
N4 C42 C46 N5 -1.0(3)
C41 C42 C46 N5 179.13(17)
N4 C42 C46 C45 178.72(18)
C41 C42 C46 C45 -1.1(3)
C46 C45 C47 C48 -0.3(3)
C44 C45 C47 C48 -179.3(2)
C45 C47 C48 C49 -0.9(3)
C47 C48 C49 N5 0.9(3)
C47 C48 C49 C50 -178.94(19)
N5 C49 C50 N6 11.4(2)
C48 C49 C50 N6 -168.78(18)
N5 C49 C50 C51 -165.72(18)
C48 C49 C50 C51 14.1(3)
N6 C50 C51 C52 -1.9(3)
C49 C50 C51 C52 175.00(18)
C50 C51 C52 C53 0.9(3)
C51 C52 C53 C54 0.8(3)
C52 C53 C54 N6 -1.7(3)
C52 C53 C54 O2 176.19(17)
C60 C55 C56 C57 1.5(3)
O2 C55 C56 C57 -179.5(2)
C55 C56 C57 C58 0.4(4)
C56 C57 C58 C59 -2.4(4)
C56 C57 C58 N8 176.5(2)
C57 C58 C59 C60 2.5(4)
N8 C58 C59 C60 -176.3(2)
C56 C55 C60 C59 -1.4(4)
O2 C55 C60 C59 179.7(2)
C58 C59 C60 C55 -0.7(4)
C66 C61 C62 C63 -0.4(4)
N8 C61 C62 C63 179.8(2)
C61 C62 C63 C64 1.1(4)
C62 C63 C64 C65 -0.8(4)
C62 C63 C64 C67 177.6(3)
C63 C64 C65 C66 -0.2(4)
C67 C64 C65 C66 -178.6(2)
C62 C61 C66 C65 -0.6(3)
N8 C61 C66 C65 179.2(2)
C64 C65 C66 C61 0.9(4)
C73 C68 C69 C70 -1.6(4)
N8 C68 C69 C70 176.2(2)
C68 C69 C70 C71 1.0(4)
C69 C70 C71 C72 0.2(4)
C69 C70 C71 C74 -178.6(3)
C70 C71 C72 C73 -0.8(4)
C74 C71 C72 C73 178.0(3)
C71 C72 C73 C68 0.1(4)
C69 C68 C73 C72 1.1(4)
N8 C68 C73 C72 -176.6(2)
C2 C1 N1 C5 0.4(3)
C2 C1 N1 Co1 -177.60(17)
C4 C5 N1 C1 1.0(3)
C8 C5 N1 C1 -176.88(19)
C4 C5 N1 Co1 179.27(18)
C8 C5 N1 Co1 1.4(2)
C11 C12 N2 C8 0.1(3)
C13 C12 N2 C8 -178.91(18)
C11 C12 N2 Co1 -176.94(17)
C13 C12 N2 Co1 4.0(2)
C9 C8 N2 C12 -0.3(3)
C5 C8 N2 C12 178.47(19)
C9 C8 N2 Co1 176.85(17)
C5 C8 N2 Co1 -4.3(2)
O1 C17 N3 C13 -176.98(17)
C16 C17 N3 C13 0.2(3)
O1 C17 N3 Co1 16.3(3)
C16 C17 N3 Co1 -166.43(17)
C14 C13 N3 C17 -2.2(3)
C12 C13 N3 C17 178.33(18)
C14 C13 N3 Co1 166.35(17)
C12 C13 N3 Co1 -13.1(2)
C39 C38 N4 C42 1.0(3)
C39 C38 N4 Co1 -172.20(17)
C41 C42 N4 C38 -1.3(3)
C46 C42 N4 C38 178.84(18)
C41 C42 N4 Co1 173.12(16)
C46 C42 N4 Co1 -6.7(2)
C48 C49 N5 C46 0.4(3)
C50 C49 N5 C46 -179.75(16)
C48 C49 N5 Co1 168.78(14)
C50 C49 N5 Co1 -11.4(2)
C45 C46 N5 C49 -1.7(3)
C42 C46 N5 C49 178.05(17)
C45 C46 N5 Co1 -170.55(15)
C42 C46 N5 Co1 9.2(2)
O2 C54 N6 C50 -177.25(15)
C53 C54 N6 C50 0.9(3)
O2 C54 N6 Co1 14.5(2)
C53 C54 N6 Co1 -167.39(14)
C51 C50 N6 C54 1.0(3)
C49 C50 N6 C54 -176.15(16)
C51 C50 N6 Co1 170.40(15)
C49 C50 N6 Co1 -6.8(2)
C22 C21 N7 C24 40.0(3)
C20 C21 N7 C24 -141.0(2)
C22 C21 N7 C31 -153.5(2)
C20 C21 N7 C31 25.5(3)
C25 C24 N7 C21 35.0(4)
C29 C24 N7 C21 -146.8(3)
C25 C24 N7 C31 -131.6(3)
C29 C24 N7 C31 46.6(3)
C36 C31 N7 C21 57.0(3)
C32 C31 N7 C21 -122.8(3)
C36 C31 N7 C24 -136.1(3)
C32 C31 N7 C24 44.1(3)
C59 C58 N8 C61 -51.1(3)
C57 C58 N8 C61 130.1(2)
C59 C58 N8 C68 142.5(2)
C57 C58 N8 C68 -36.3(3)
C66 C61 N8 C58 -36.0(3)
C62 C61 N8 C58 143.7(2)
C66 C61 N8 C68 130.0(2)
C62 C61 N8 C68 -50.2(3)
C73 C68 N8 C58 131.1(2)
C69 C68 N8 C58 -46.6(3)
C73 C68 N8 C61 -35.1(3)
C69 C68 N8 C61 147.2(2)
N3 C17 O1 C18 -150.55(18)
C16 C17 O1 C18 32.2(3)
C19 C18 O1 C17 47.4(3)
C23 C18 O1 C17 -139.4(2)
N6 C54 O2 C55 -157.75(17)
C53 C54 O2 C55 24.1(3)
C60 C55 O2 C54 -115.6(2)
C56 C55 O2 C54 65.5(3)
